data_2023210
loop_
_publ_author_name
'Peng, Ziyu'
'Ye, Long'

_publ_section_title
;
 Comparison of the crystal structures of the JAK1/2 inhibitor ruxolitinib
 and its hydrate and phosphate
;
_journal_coeditor_code OJ3020
_journal_issue 8
_journal_name_full 'Acta Crystallographica Section C Structural Chemistry'
_journal_paper_doi 10.1107/S2053229624006740
_journal_volume 80
_journal_year 2024
_chemical_absolute_configuration ad
_chemical_formula_iupac 'C17 H18 N6, 2H2 O'
_chemical_formula_moiety 'C17 H18 N6, 2(H2 O)'
_chemical_formula_sum 'C17 H22 N6 O2'
_chemical_formula_weight 342.40
_chemical_name_systematic
'(3<i>R</i>)-3-Cyclopentyl-3-[4-(7<i>H</i>-pyrrolo[2,3-<i>d</i>]pyrimidin-4-yl)-1<i>H</i>-pyrazol-1-yl]propanenitrile dihydrate'
_space_group_crystal_system orthorhombic
_space_group_IT_number 19
_space_group_name_Hall 'P 2ac 2ab'
_space_group_name_H-M_alt 'P 21 21 21'
_atom_sites_solution_hydrogens mixed
_atom_sites_solution_primary dual
_audit_creation_method
;
Olex2 1.5
(compiled 2022.04.07 svn.rca3783a0 for OlexSys, GUI svn.r6498)
;
_cell_angle_alpha 90
_cell_angle_beta 90
_cell_angle_gamma 90
_cell_formula_units_Z 8
_cell_length_a 9.9563(7)
_cell_length_b 15.1596(10)
_cell_length_c 23.6491(16)
_cell_measurement_reflns_used 9790
_cell_measurement_temperature 296
_cell_measurement_theta_max 68.39
_cell_measurement_theta_min 2.91
_cell_volume 3569.4(4)
_computing_cell_refinement
;
SAINT-Plus (Bruker, 2016)
;
_computing_data_collection
;
SMART (Bruker, 2016)
;
_computing_data_reduction
;
SAINT-Plus (Bruker, 2016)
;
_computing_molecular_graphics
;
OLEX2 (Dolomanov <i>et al.</i>,  2009) and
DIAMOND (Pennington, 1999)
;
_computing_publication_material
;
OLEX2 (Dolomanov <i>et al.</i>,  2009) and
Mercury (Macrae <i>et al.</i>,  2020)
;
_computing_structure_refinement
;
SHELXL2019 (Sheldrick, 2015<i>b</i>)
;
_computing_structure_solution
;
SHELXT2018 (Sheldrick, 2015<i>a</i>)
;
_diffrn_ambient_temperature 296
_diffrn_measured_fraction_theta_full 0.999
_diffrn_measured_fraction_theta_max 0.995
_diffrn_measurement_device_type 'Bruker D8 VENTURE'
_diffrn_measurement_method '\w and \f scans'
_diffrn_radiation_type CuK\a
_diffrn_radiation_wavelength 1.54178
_diffrn_reflns_av_R_equivalents 0.0544
_diffrn_reflns_av_unetI/netI 0.0466
_diffrn_reflns_limit_h_max 11
_diffrn_reflns_limit_h_min -12
_diffrn_reflns_limit_k_max 18
_diffrn_reflns_limit_k_min -18
_diffrn_reflns_limit_l_max 28
_diffrn_reflns_limit_l_min -23
_diffrn_reflns_number 30745
_diffrn_reflns_theta_full 67.679
_diffrn_reflns_theta_max 68.605
_diffrn_reflns_theta_min 3.463
_diffrn_standards_number 0
_exptl_absorpt_coefficient_mu 0.715
_exptl_absorpt_correction_T_max 0.7531
_exptl_absorpt_correction_T_min 0.5122
_exptl_absorpt_correction_type multi-scan
_exptl_absorpt_process_details
;
(SADABS; Bruker, 2016)
;
_exptl_crystal_colour colourless
_exptl_crystal_density_diffrn 1.274
_exptl_crystal_description block
_exptl_crystal_F_000 1456
_exptl_crystal_size_max 0.47
_exptl_crystal_size_mid 0.28
_exptl_crystal_size_min 0.23
_refine_diff_density_max 0.353
_refine_diff_density_min -0.275
_refine_ls_abs_structure_details
;
Flack <i>x</i> determined using 2677 quotients [(I+)-(I-)]/[(I+)+(I-)]
(Parsons <i>et al.</i>,  2013)
;
_refine_ls_abs_structure_Flack 0.12(8)
_refine_ls_extinction_method none
_refine_ls_goodness_of_fit_ref 1.047
_refine_ls_hydrogen_treatment mixed
_refine_ls_matrix_type full
_refine_ls_number_parameters 475
_refine_ls_number_reflns 6516
_refine_ls_number_restraints 8
_refine_ls_restrained_S_all 1.047
_refine_ls_R_factor_all 0.0487
_refine_ls_R_factor_gt 0.0477
_refine_ls_shift/su_max 0.000
_refine_ls_shift/su_mean 0.000
_refine_ls_structure_factor_coef Fsqd
_refine_ls_weighting_details 'w=1/[\s^2^(Fo^2^)+(0.0873P)^2^+0.4645P] where P=(Fo^2^+2Fc^2^)/3'
_refine_ls_weighting_scheme calc
_refine_ls_wR_factor_gt 0.1311
_refine_ls_wR_factor_ref 0.1323
_reflns_number_gt 6310
_reflns_number_total 6516
_reflns_threshold_expression 'I > 2\s(I)'
_cod_data_source_file oj3020sup1.cif
_cod_data_source_block rux-2h
_cod_database_code 2023210
_shelx_space_group_comment
;
The symmetry employed for this shelxl refinement is uniquely defined
by the following loop, which should always be used as a source of
symmetry information in preference to the above space-group names.
They are only intended as comments.
;
_shelx_estimated_absorpt_t_min 0.730
_shelx_estimated_absorpt_t_max 0.853

loop_
_space_group_symop_operation_xyz
'x, y, z'
'-x+1/2, -y, z+1/2'
'-x, y+1/2, -z+1/2'
'x+1/2, -y+1/2, -z'

loop_
_atom_site_type_symbol
_atom_site_label
_atom_site_fract_x
_atom_site_fract_y
_atom_site_fract_z
_atom_site_U_iso_or_equiv
_atom_site_adp_type
_atom_site_calc_flag
_atom_site_occupancy
_atom_site_disorder_assembly
_atom_site_disorder_group
O O1 0.5699(2) 0.59380(16) 0.45379(10) 0.0594(5) Uani d 1 . .
N N1A 0.0605(3) 0.78564(16) 0.45821(10) 0.0542(6) Uani d 1 . .
H H1A 0.064589 0.819748 0.487214 0.065 Uiso calc 1 . .
C C1A -0.0520(3) 0.7429(2) 0.43869(13) 0.0555(7) Uani d 1 . .
H H1AA -0.136325 0.746578 0.455458 0.067 Uiso calc 1 . .
N N2A 0.2906(3) 0.79140(16) 0.42911(10) 0.0530(6) Uani d 1 . .
C C2A -0.0244(3) 0.69514(18) 0.39215(12) 0.0478(6) Uani d 1 . .
H H2A -0.084519 0.661376 0.371234 0.057 Uiso calc 1 . .
N N3A 0.3408(2) 0.69824(16) 0.34967(10) 0.0491(5) Uani d 1 . .
C C3A 0.1155(3) 0.70662(15) 0.38131(10) 0.0387(5) Uani d 1 . .
N N4A 0.1937(2) 0.51919(16) 0.22384(10) 0.0510(5) Uani d 1 . .
C C4A 0.1633(3) 0.76444(16) 0.42367(11) 0.0448(6) Uani d 1 . .
N N5A 0.0651(2) 0.54710(14) 0.22966(9) 0.0450(5) Uani d 1 . .
C C5A 0.3722(3) 0.7549(2) 0.39135(13) 0.0539(7) Uani d 1 . .
H H5A 0.462250 0.770561 0.394068 0.065 Uiso calc 1 . .
N N6A -0.0997(4) 0.3516(2) 0.28628(16) 0.0828(10) Uani d 1 . .
C C6A 0.2113(3) 0.67495(15) 0.34305(10) 0.0386(5) Uani d 1 . .
C C7A 0.1760(3) 0.61685(16) 0.29573(11) 0.0404(5) Uani d 1 . .
C C8A 0.0517(3) 0.60502(16) 0.27195(11) 0.0440(5) Uani d 1 . .
H H8A -0.027542 0.632336 0.283183 0.053 Uiso calc 1 . .
C C9A 0.2612(3) 0.56179(18) 0.26402(11) 0.0468(6) Uani d 1 . .
H H9A 0.352979 0.555915 0.270316 0.056 Uiso calc 1 . .
C C10A -0.0391(3) 0.51916(18) 0.18949(11) 0.0471(6) Uani d 1 . .
H H10A -0.125555 0.541096 0.203436 0.057 Uiso calc 1 . .
C C11A -0.0470(4) 0.4180(2) 0.18736(13) 0.0577(7) Uani d 1 . .
H H11A -0.116891 0.400647 0.161043 0.069 Uiso calc 1 . .
H H11B 0.037593 0.394802 0.173484 0.069 Uiso calc 1 . .
C C12A -0.0756(3) 0.3798(2) 0.24291(15) 0.0602(7) Uani d 1 . .
C C13A -0.0152(3) 0.55943(19) 0.13154(12) 0.0536(7) Uani d 1 . .
H H13A 0.070491 0.537477 0.116779 0.064 Uiso calc 1 . .
C C14A -0.1259(4) 0.5395(2) 0.08832(14) 0.0693(9) Uani d 1 . .
H H14A -0.111195 0.482530 0.070644 0.083 Uiso calc 1 . .
H H14B -0.213471 0.539392 0.106269 0.083 Uiso calc 1 . .
C C15A -0.1160(7) 0.6124(3) 0.0455(2) 0.1029(17) Uani d 1 . .
H H15A -0.205068 0.631264 0.034182 0.123 Uiso calc 1 . .
H H15B -0.068457 0.591890 0.012215 0.123 Uiso calc 1 . .
C C16A -0.0413(7) 0.6879(3) 0.0721(2) 0.0953(15) Uani d 1 . .
H H16A -0.095902 0.740942 0.071661 0.114 Uiso calc 1 . .
H H16B 0.041366 0.699510 0.051766 0.114 Uiso calc 1 . .
C C17A -0.0116(5) 0.6606(2) 0.13193(16) 0.0810(12) Uani d 1 . .
H H17A -0.078669 0.683958 0.157623 0.097 Uiso calc 1 . .
H H17B 0.076136 0.681708 0.143546 0.097 Uiso calc 1 . .
N N1B -0.0861(3) 0.55136(18) 0.50023(12) 0.0593(6) Uani d 1 . .
H H1B -0.131590 0.578815 0.525657 0.071 Uiso calc 1 . .
C C1B -0.1385(3) 0.5041(2) 0.45668(17) 0.0641(8) Uani d 1 . .
H H1BA -0.229859 0.497642 0.449686 0.077 Uiso calc 1 . .
N N2B 0.1351(3) 0.58594(16) 0.53253(11) 0.0552(6) Uani d 1 . .
C C2B -0.0389(3) 0.4672(2) 0.42438(14) 0.0556(7) Uani d 1 . .
H H2B -0.049210 0.431371 0.392779 0.067 Uiso calc 1 . .
N N3B 0.3094(2) 0.52576(16) 0.47437(10) 0.0498(5) Uani d 1 . .
C C3B 0.0838(3) 0.49548(17) 0.44948(12) 0.0455(6) Uani d 1 . .
N N4B 0.3115(3) 0.34040(16) 0.31999(11) 0.0512(5) Uani d 1 . .
C C4B 0.0494(3) 0.54800(18) 0.49692(12) 0.0505(6) Uani d 1 . .
N N5B 0.4312(2) 0.36873(14) 0.34041(9) 0.0438(5) Uani d 1 . .
C C5B 0.2619(3) 0.5713(2) 0.51843(14) 0.0551(7) Uani d 1 . .
H H5B 0.326080 0.595976 0.542234 0.066 Uiso calc 1 . .
N N6B 0.6053(6) 0.4695(3) 0.2061(2) 0.1141(15) Uani d 1 . .
C C6B 0.2212(3) 0.48575(16) 0.43928(11) 0.0424(5) Uani d 1 . .
C C7B 0.2803(3) 0.43330(16) 0.39393(11) 0.0418(5) Uani d 1 . .
C C8B 0.4161(3) 0.42347(17) 0.38433(12) 0.0453(6) Uani d 1 . .
H H8B 0.484907 0.450116 0.404730 0.054 Uiso calc 1 . .
C C9B 0.2206(3) 0.38016(19) 0.35224(12) 0.0497(6) Uani d 1 . .
H H9B 0.128350 0.373612 0.347755 0.060 Uiso calc 1 . .
C C10B 0.5602(3) 0.33106(19) 0.32143(12) 0.0499(6) Uani d 1 . .
H H10B 0.630327 0.373599 0.331480 0.060 Uiso calc 1 . .
C C11B 0.5622(3) 0.3219(2) 0.25717(12) 0.0562(7) Uani d 1 . .
H H11C 0.633146 0.281272 0.246518 0.067 Uiso calc 1 . .
H H11D 0.477552 0.296852 0.244722 0.067 Uiso calc 1 . .
C C12B 0.5835(4) 0.4055(3) 0.22855(16) 0.0690(9) Uani d 1 . .
C C13B 0.5960(4) 0.2444(2) 0.35023(15) 0.0651(9) Uani d 1 . .
H H13B 0.679680 0.224025 0.332728 0.078 Uiso calc 1 . .
C C14B 0.6238(6) 0.2519(3) 0.41325(19) 0.0926(14) Uani d 1 . .
H H14C 0.560909 0.291909 0.431241 0.111 Uiso calc 1 . .
H H14D 0.714568 0.272495 0.420190 0.111 Uiso calc 1 . .
C C15B 0.6050(10) 0.1578(4) 0.4347(2) 0.127(3) Uani d 1 . .
H H15C 0.691129 0.132678 0.444960 0.152 Uiso calc 1 . .
H H15D 0.547828 0.157792 0.467906 0.152 Uiso calc 1 . .
C C16B 0.5441(9) 0.1065(4) 0.3904(3) 0.127(2) Uani d 1 . .
H H16C 0.467916 0.073730 0.404988 0.152 Uiso calc 1 . .
H H16D 0.608450 0.064970 0.374925 0.152 Uiso calc 1 . .
H H1C 0.585(10) 0.601(6) 0.4179(11) 0.190 Uiso d 1 . .
H H1D 0.487(3) 0.577(6) 0.453(4) 0.190 Uiso d 1 . .
H H2C 0.523(6) 0.642(5) 0.336(4) 0.190 Uiso d 1 . .
H H2D 0.649(8) 0.623(7) 0.311(3) 0.190 Uiso d 1 . .
H H3A 0.278(10) 0.424(3) 0.167(4) 0.190 Uiso d 1 . .
H H3B 0.315(10) 0.382(6) 0.1182(14) 0.190 Uiso d 1 . .
H H4A 0.245(11) 0.242(6) 0.2576(14) 0.190 Uiso d 1 . .
H H4B 0.242(11) 0.262(5) 0.193(2) 0.190 Uiso d 1 . .
C C17B 0.4986(5) 0.1708(3) 0.3450(2) 0.0823(11) Uani d 1 . .
H H17C 0.502917 0.144157 0.307782 0.099 Uiso calc 1 . .
H H17D 0.407616 0.190965 0.351983 0.099 Uiso calc 1 . .
O O2 0.5916(3) 0.6060(2) 0.33650(13) 0.0809(7) Uani d 1 . .
O O3 0.2935(3) 0.37210(17) 0.15329(12) 0.0755(7) Uani d 1 . .
O O4 0.2324(3) 0.22662(18) 0.22250(11) 0.0708(6) Uani d 1 . .

loop_
_atom_site_aniso_label
_atom_site_aniso_U_11
_atom_site_aniso_U_22
_atom_site_aniso_U_33
_atom_site_aniso_U_12
_atom_site_aniso_U_13
_atom_site_aniso_U_23
O1 0.0533(11) 0.0670(12) 0.0578(12) 0.0018(10) -0.0007(10) -0.0181(10)
N1A 0.0692(15) 0.0509(12) 0.0425(12) 0.0057(11) 0.0025(11) -0.0102(10)
C1A 0.0571(17) 0.0550(15) 0.0544(16) 0.0050(13) 0.0088(13) -0.0021(12)
N2A 0.0598(14) 0.0520(12) 0.0472(12) -0.0052(11) -0.0109(11) -0.0079(10)
C2A 0.0502(14) 0.0461(13) 0.0471(14) -0.0016(11) 0.0017(11) -0.0022(11)
N3A 0.0474(12) 0.0550(12) 0.0450(12) -0.0060(10) 0.0003(10) -0.0013(10)
C3A 0.0471(13) 0.0347(10) 0.0344(11) 0.0009(9) -0.0033(9) 0.0015(9)
N4A 0.0526(13) 0.0519(12) 0.0483(12) 0.0090(10) -0.0025(10) -0.0146(10)
C4A 0.0615(16) 0.0373(11) 0.0354(12) 0.0024(11) -0.0033(11) -0.0006(10)
N5A 0.0495(12) 0.0446(10) 0.0410(11) 0.0017(9) -0.0033(10) -0.0095(8)
C5A 0.0499(15) 0.0598(16) 0.0520(16) -0.0085(13) -0.0085(13) -0.0057(13)
N6A 0.077(2) 0.085(2) 0.086(2) -0.0132(17) -0.0124(17) 0.0258(18)
C6A 0.0456(13) 0.0369(10) 0.0331(11) -0.0004(9) -0.0017(10) 0.0026(9)
C7A 0.0471(13) 0.0386(11) 0.0355(11) 0.0008(10) -0.0016(10) -0.0007(9)
C8A 0.0480(13) 0.0432(12) 0.0409(13) 0.0017(10) -0.0007(11) -0.0064(10)
C9A 0.0444(13) 0.0518(13) 0.0442(13) 0.0034(11) -0.0021(11) -0.0065(11)
C10A 0.0492(14) 0.0482(13) 0.0440(14) -0.0018(11) -0.0052(11) -0.0106(11)
C11A 0.0677(19) 0.0490(14) 0.0564(17) -0.0076(13) -0.0068(14) -0.0092(12)
C12A 0.0570(17) 0.0549(15) 0.069(2) -0.0071(14) -0.0128(15) 0.0014(14)
C13A 0.0605(17) 0.0540(15) 0.0462(14) -0.0039(13) -0.0061(13) -0.0071(12)
C14A 0.085(2) 0.0686(19) 0.0539(18) -0.0127(17) -0.0199(16) -0.0077(15)
C15A 0.144(5) 0.093(3) 0.072(3) -0.021(3) -0.043(3) 0.015(2)
C16A 0.138(4) 0.071(2) 0.077(3) -0.014(3) -0.024(3) 0.0106(19)
C17A 0.123(4) 0.0581(18) 0.062(2) -0.017(2) -0.021(2) -0.0015(15)
N1B 0.0559(14) 0.0574(13) 0.0646(15) 0.0095(12) 0.0218(12) 0.0021(12)
C1B 0.0439(15) 0.0646(18) 0.084(2) 0.0061(13) 0.0107(15) 0.0088(17)
N2B 0.0638(15) 0.0505(12) 0.0513(13) 0.0041(11) 0.0127(12) -0.0059(11)
C2B 0.0477(14) 0.0537(14) 0.0654(18) 0.0017(12) 0.0046(13) -0.0004(13)
N3B 0.0503(13) 0.0503(12) 0.0487(12) -0.0015(10) 0.0072(10) -0.0082(10)
C3B 0.0479(14) 0.0408(11) 0.0478(14) 0.0064(10) 0.0070(11) 0.0033(10)
N4B 0.0515(13) 0.0531(12) 0.0491(12) 0.0027(10) -0.0025(10) -0.0097(11)
C4B 0.0580(16) 0.0438(13) 0.0498(15) 0.0073(12) 0.0166(13) 0.0059(11)
N5B 0.0458(11) 0.0436(10) 0.0419(11) 0.0008(9) 0.0033(9) -0.0063(8)
C5B 0.0605(17) 0.0527(15) 0.0521(15) -0.0033(13) 0.0074(13) -0.0089(12)
N6B 0.127(4) 0.107(3) 0.108(3) 0.004(3) 0.010(3) 0.040(3)
C6B 0.0468(13) 0.0386(11) 0.0419(12) 0.0021(10) 0.0067(10) 0.0011(10)
C7B 0.0457(13) 0.0385(11) 0.0412(12) 0.0015(10) 0.0037(10) 0.0011(10)
C8B 0.0466(13) 0.0434(12) 0.0460(13) 0.0010(10) 0.0033(11) -0.0095(10)
C9B 0.0474(14) 0.0541(14) 0.0477(14) 0.0029(11) 0.0004(11) -0.0055(12)
C10B 0.0504(15) 0.0508(14) 0.0485(14) 0.0076(12) 0.0031(12) -0.0088(11)
C11B 0.0541(16) 0.0665(17) 0.0481(15) -0.0003(13) 0.0099(13) -0.0120(13)
C12B 0.0618(19) 0.084(2) 0.0613(19) 0.0061(17) 0.0055(16) 0.0075(18)
C13B 0.078(2) 0.0549(16) 0.0626(18) 0.0217(16) 0.0004(16) -0.0078(14)
C14B 0.127(4) 0.078(2) 0.073(3) 0.024(3) -0.020(3) -0.003(2)
C15B 0.211(8) 0.089(3) 0.081(3) 0.020(4) -0.019(4) 0.022(3)
C16B 0.158(6) 0.080(3) 0.143(5) -0.005(4) -0.026(5) 0.033(3)
C17B 0.092(3) 0.0642(19) 0.090(3) 0.004(2) -0.011(2) 0.0018(19)
O2 0.0754(17) 0.0926(18) 0.0748(17) 0.0053(15) 0.0128(13) 0.0057(14)
O3 0.100(2) 0.0619(13) 0.0648(14) 0.0008(13) 0.0096(14) -0.0053(11)
O4 0.0682(15) 0.0779(15) 0.0664(14) -0.0123(12) -0.0035(12) -0.0112(12)

loop_
_atom_type_symbol
_atom_type_description
_atom_type_scat_dispersion_real
_atom_type_scat_dispersion_imag
_atom_type_scat_source
C C 0.0181 0.0091 'International Tables Vol C Tables 4.2.6.8 and 6.1.1.4'
H H 0.0000 0.0000 'International Tables Vol C Tables 4.2.6.8 and 6.1.1.4'
N N 0.0311 0.0180 'International Tables Vol C Tables 4.2.6.8 and 6.1.1.4'
O O 0.0492 0.0322 'International Tables Vol C Tables 4.2.6.8 and 6.1.1.4'

loop_
_geom_angle_atom_site_label_1
_geom_angle_atom_site_label_2
_geom_angle_atom_site_label_3
_geom_angle_site_symmetry_1
_geom_angle_site_symmetry_3
_geom_angle
_geom_angle_publ_flag
H1C O1 H1D . . 100(8) ?
C1A N1A H1A . . 126.2 ?
C4A N1A H1A . . 126.2 ?
C4A N1A C1A . . 107.7(2) ?
N1A C1A H1AA . . 124.4 ?
C2A C1A N1A . . 111.2(3) ?
C2A C1A H1AA . . 124.4 ?
C5A N2A C4A . . 112.8(2) ?
C1A C2A H2A . . 126.9 ?
C1A C2A C3A . . 106.3(3) ?
C3A C2A H2A . . 126.9 ?
C5A N3A C6A . . 118.4(3) ?
C4A C3A C2A . . 106.1(2) ?
C6A C3A C2A . . 137.7(2) ?
C6A C3A C4A . . 116.2(2) ?
C9A N4A N5A . . 104.7(2) ?
N1A C4A C3A . . 108.7(2) ?
N2A C4A N1A . . 126.0(2) ?
N2A C4A C3A . . 125.2(3) ?
N4A N5A C10A . . 120.8(2) ?
C8A N5A N4A . . 112.0(2) ?
C8A N5A C10A . . 127.0(2) ?
N2A C5A N3A . . 128.1(3) ?
N2A C5A H5A . . 116.0 ?
N3A C5A H5A . . 116.0 ?
N3A C6A C3A . . 119.2(2) ?
N3A C6A C7A . . 118.4(2) ?
C3A C6A C7A . . 122.4(2) ?
C8A C7A C6A . . 127.4(2) ?
C8A C7A C9A . . 104.4(2) ?
C9A C7A C6A . . 128.2(2) ?
N5A C8A C7A . . 107.6(2) ?
N5A C8A H8A . . 126.2 ?
C7A C8A H8A . . 126.2 ?
N4A C9A C7A . . 111.3(2) ?
N4A C9A H9A . . 124.3 ?
C7A C9A H9A . . 124.3 ?
N5A C10A H10A . . 107.7 ?
N5A C10A C11A . . 110.2(2) ?
N5A C10A C13A . . 110.9(2) ?
C11A C10A H10A . . 107.7 ?
C13A C10A H10A . . 107.7 ?
C13A C10A C11A . . 112.3(2) ?
C10A C11A H11A . . 109.2 ?
C10A C11A H11B . . 109.2 ?
H11A C11A H11B . . 107.9 ?
C12A C11A C10A . . 112.1(3) ?
C12A C11A H11A . . 109.2 ?
C12A C11A H11B . . 109.2 ?
N6A C12A C11A . . 178.5(4) ?
C10A C13A H13A . . 108.7 ?
C10A C13A C14A . . 114.2(3) ?
C10A C13A C17A . . 113.6(3) ?
C14A C13A H13A . . 108.7 ?
C14A C13A C17A . . 102.6(3) ?
C17A C13A H13A . . 108.7 ?
C13A C14A H14A . . 110.8 ?
C13A C14A H14B . . 110.8 ?
H14A C14A H14B . . 108.8 ?
C15A C14A C13A . . 104.9(3) ?
C15A C14A H14A . . 110.8 ?
C15A C14A H14B . . 110.8 ?
C14A C15A H15A . . 110.1 ?
C14A C15A H15B . . 110.1 ?
C14A C15A C16A . . 108.1(3) ?
H15A C15A H15B . . 108.4 ?
C16A C15A H15A . . 110.1 ?
C16A C15A H15B . . 110.1 ?
C15A C16A H16A . . 110.5 ?
C15A C16A H16B . . 110.5 ?
C15A C16A C17A . . 106.3(4) ?
H16A C16A H16B . . 108.7 ?
C17A C16A H16A . . 110.5 ?
C17A C16A H16B . . 110.5 ?
C13A C17A H17A . . 110.7 ?
C13A C17A H17B . . 110.7 ?
C16A C17A C13A . . 105.4(3) ?
C16A C17A H17A . . 110.7 ?
C16A C17A H17B . . 110.7 ?
H17A C17A H17B . . 108.8 ?
C1B N1B H1B . . 125.7 ?
C4B N1B H1B . . 125.7 ?
C4B N1B C1B . . 108.6(3) ?
N1B C1B H1BA . . 124.5 ?
N1B C1B C2B . . 111.1(3) ?
C2B C1B H1BA . . 124.5 ?
C5B N2B C4B . . 112.4(2) ?
C1B C2B H2B . . 127.3 ?
C1B C2B C3B . . 105.4(3) ?
C3B C2B H2B . . 127.3 ?
C5B N3B C6B . . 118.7(3) ?
C4B C3B C2B . . 106.9(3) ?
C6B C3B C2B . . 137.4(3) ?
C6B C3B C4B . . 115.7(3) ?
C9B N4B N5B . . 104.5(2) ?
N1B C4B C3B . . 108.0(3) ?
N2B C4B N1B . . 126.0(3) ?
N2B C4B C3B . . 126.0(3) ?
N4B N5B C10B . . 122.3(2) ?
C8B N5B N4B . . 112.0(2) ?
C8B N5B C10B . . 125.0(2) ?
N2B C5B N3B . . 128.3(3) ?
N2B C5B H5B . . 115.8 ?
N3B C5B H5B . . 115.8 ?
N3B C6B C3B . . 118.9(2) ?
N3B C6B C7B . . 115.7(2) ?
C3B C6B C7B . . 125.4(2) ?
C8B C7B C6B . . 125.1(2) ?
C8B C7B C9B . . 103.7(2) ?
C9B C7B C6B . . 131.1(3) ?
N5B C8B C7B . . 107.7(2) ?
N5B C8B H8B . . 126.1 ?
C7B C8B H8B . . 126.1 ?
N4B C9B C7B . . 112.0(3) ?
N4B C9B H9B . . 124.0 ?
C7B C9B H9B . . 124.0 ?
N5B C10B H10B . . 107.0 ?
N5B C10B C11B . . 110.5(2) ?
N5B C10B C13B . . 113.7(3) ?
C11B C10B H10B . . 107.0 ?
C13B C10B H10B . . 107.0 ?
C13B C10B C11B . . 111.3(2) ?
C10B C11B H11C . . 109.0 ?
C10B C11B H11D . . 109.0 ?
H11C C11B H11D . . 107.8 ?
C12B C11B C10B . . 112.7(3) ?
C12B C11B H11C . . 109.0 ?
C12B C11B H11D . . 109.0 ?
N6B C12B C11B . . 177.2(5) ?
C10B C13B H13B . . 106.4 ?
C14B C13B C10B . . 114.7(3) ?
C14B C13B H13B . . 106.4 ?
C17B C13B C10B . . 117.3(3) ?
C17B C13B H13B . . 106.4 ?
C17B C13B C14B . . 104.9(4) ?
C13B C14B H14C . . 111.1 ?
C13B C14B H14D . . 111.1 ?
C13B C14B C15B . . 103.5(4) ?
H14C C14B H14D . . 109.0 ?
C15B C14B H14C . . 111.1 ?
C15B C14B H14D . . 111.1 ?
C14B C15B H15C . . 110.0 ?
C14B C15B H15D . . 110.0 ?
H15C C15B H15D . . 108.4 ?
C16B C15B C14B . . 108.4(4) ?
C16B C15B H15C . . 110.0 ?
C16B C15B H15D . . 110.0 ?
C15B C16B H16C . . 110.3 ?
C15B C16B H16D . . 110.3 ?
C15B C16B C17B . . 107.0(4) ?
H16C C16B H16D . . 108.6 ?
C17B C16B H16C . . 110.3 ?
C17B C16B H16D . . 110.3 ?
C13B C17B C16B . . 103.3(4) ?
C13B C17B H17C . . 111.1 ?
C13B C17B H17D . . 111.1 ?
C16B C17B H17C . . 111.1 ?
C16B C17B H17D . . 111.1 ?
H17C C17B H17D . . 109.1 ?
H2C O2 H2D . . 109(8) ?
H3A O3 H3B . . 104(8) ?
H4A O4 H4B . . 125(8) ?

loop_
_geom_bond_atom_site_label_1
_geom_bond_atom_site_label_2
_geom_bond_site_symmetry_2
_geom_bond_distance
_geom_bond_publ_flag
O1 H1C . 0.868(14) ?
O1 H1D . 0.863(14) ?
N1A H1A . 0.8600 ?
N1A C1A . 1.373(4) ?
N1A C4A . 1.349(4) ?
C1A H1AA . 0.9300 ?
C1A C2A . 1.346(4) ?
N2A C4A . 1.337(4) ?
N2A C5A . 1.328(4) ?
C2A H2A . 0.9300 ?
C2A C3A . 1.427(4) ?
N3A C5A . 1.345(4) ?
N3A C6A . 1.346(4) ?
C3A C4A . 1.414(4) ?
C3A C6A . 1.400(4) ?
N4A N5A . 1.355(3) ?
N4A C9A . 1.331(4) ?
N5A C8A . 1.337(3) ?
N5A C10A . 1.469(3) ?
C5A H5A . 0.9300 ?
N6A C12A . 1.137(5) ?
C6A C7A . 1.467(3) ?
C7A C8A . 1.371(4) ?
C7A C9A . 1.407(4) ?
C8A H8A . 0.9300 ?
C9A H9A . 0.9300 ?
C10A H10A . 0.9800 ?
C10A C11A . 1.536(4) ?
C10A C13A . 1.519(4) ?
C11A H11A . 0.9700 ?
C11A H11B . 0.9700 ?
C11A C12A . 1.464(5) ?
C13A H13A . 0.9800 ?
C13A C14A . 1.533(4) ?
C13A C17A . 1.534(4) ?
C14A H14A . 0.9700 ?
C14A H14B . 0.9700 ?
C14A C15A . 1.502(6) ?
C15A H15A . 0.9700 ?
C15A H15B . 0.9700 ?
C15A C16A . 1.503(7) ?
C16A H16A . 0.9700 ?
C16A H16B . 0.9700 ?
C16A C17A . 1.503(6) ?
C17A H17A . 0.9700 ?
C17A H17B . 0.9700 ?
N1B H1B . 0.8600 ?
N1B C1B . 1.358(5) ?
N1B C4B . 1.352(4) ?
C1B H1BA . 0.9300 ?
C1B C2B . 1.371(5) ?
N2B C4B . 1.330(4) ?
N2B C5B . 1.324(4) ?
C2B H2B . 0.9300 ?
C2B C3B . 1.424(4) ?
N3B C5B . 1.337(4) ?
N3B C6B . 1.352(4) ?
C3B C4B . 1.418(4) ?
C3B C6B . 1.396(4) ?
N4B N5B . 1.356(3) ?
N4B C9B . 1.328(4) ?
N5B C8B . 1.338(3) ?
N5B C10B . 1.475(4) ?
C5B H5B . 0.9300 ?
N6B C12B . 1.128(6) ?
C6B C7B . 1.459(3) ?
C7B C8B . 1.379(4) ?
C7B C9B . 1.405(4) ?
C8B H8B . 0.9300 ?
C9B H9B . 0.9300 ?
C10B H10B . 0.9800 ?
C10B C11B . 1.526(4) ?
C10B C13B . 1.522(4) ?
C11B H11C . 0.9700 ?
C11B H11D . 0.9700 ?
C11B C12B . 1.453(5) ?
C13B H13B . 0.9800 ?
C13B C14B . 1.520(6) ?
C13B C17B . 1.484(6) ?
C14B H14C . 0.9700 ?
C14B H14D . 0.9700 ?
C14B C15B . 1.525(7) ?
C15B H15C . 0.9700 ?
C15B H15D . 0.9700 ?
C15B C16B . 1.439(9) ?
C16B H16C . 0.9700 ?
C16B H16D . 0.9700 ?
C16B C17B . 1.519(7) ?
C17B H17C . 0.9700 ?
C17B H17D . 0.9700 ?
O2 H2C . 0.878(14) ?
O2 H2D . 0.872(14) ?
O3 H3A . 0.867(14) ?
O3 H3B . 0.870(14) ?
O4 H4A . 0.872(14) ?
O4 H4B . 0.877(14) ?

loop_
_geom_hbond_atom_site_label_D
_geom_hbond_atom_site_label_H
_geom_hbond_atom_site_label_A
_geom_hbond_site_symmetry_A
_geom_hbond_distance_DH
_geom_hbond_distance_HA
_geom_hbond_distance_DA
_geom_hbond_angle_DHA
_geom_hbond_publ_flag
N1A H1A O1 4_466 0.86 1.91 2.771(3) 173.7 yes
O1 H1C O2 . 0.868(14) 1.93(2) 2.788(4) 171(10) yes
O1 H1D N3B . 0.863(14) 2.00(3) 2.833(3) 162(9) yes
O2 H2C N3A . 0.878(14) 2.03(3) 2.879(4) 163(9) yes
O2 H2D O4 3_655 0.872(14) 2.12(6) 2.892(4) 147(9) yes
O3 H3A N4A . 0.867(14) 2.14(4) 2.957(3) 157(9) yes
O3 H3B N2B 2_564 0.870(14) 2.142(16) 3.011(4) 177(9) yes
O4 H4A N4B . 0.872(14) 2.20(5) 2.985(3) 150(9) yes
O4 H4B O3 . 0.877(14) 1.99(4) 2.813(4) 156(8) yes

loop_
_geom_torsion_atom_site_label_1
_geom_torsion_atom_site_label_2
_geom_torsion_atom_site_label_3
_geom_torsion_atom_site_label_4
_geom_torsion_site_symmetry_1
_geom_torsion_site_symmetry_2
_geom_torsion_site_symmetry_3
_geom_torsion_site_symmetry_4
_geom_torsion
_geom_torsion_publ_flag
N1A C1A C2A C3A . . . . 0.9(3) ?
C1A N1A C4A N2A . . . . -178.6(3) ?
C1A N1A C4A C3A . . . . -0.2(3) ?
C1A C2A C3A C4A . . . . -1.0(3) ?
C1A C2A C3A C6A . . . . 176.5(3) ?
C2A C3A C4A N1A . . . . 0.8(3) ?
C2A C3A C4A N2A . . . . 179.1(3) ?
C2A C3A C6A N3A . . . . -175.1(3) ?
C2A C3A C6A C7A . . . . 4.8(4) ?
N3A C6A C7A C8A . . . . -160.3(3) ?
N3A C6A C7A C9A . . . . 18.8(4) ?
C3A C6A C7A C8A . . . . 19.8(4) ?
C3A C6A C7A C9A . . . . -161.1(3) ?
N4A N5A C8A C7A . . . . 0.0(3) ?
N4A N5A C10A C11A . . . . 56.7(3) ?
N4A N5A C10A C13A . . . . -68.3(3) ?
C4A N1A C1A C2A . . . . -0.4(3) ?
C4A N2A C5A N3A . . . . 1.6(5) ?
C4A C3A C6A N3A . . . . 2.2(3) ?
C4A C3A C6A C7A . . . . -177.9(2) ?
N5A N4A C9A C7A . . . . 0.2(3) ?
N5A C10A C11A C12A . . . . 58.2(4) ?
N5A C10A C13A C14A . . . . -175.4(3) ?
N5A C10A C13A C17A . . . . -58.2(4) ?
C5A N2A C4A N1A . . . . 175.3(3) ?
C5A N2A C4A C3A . . . . -2.7(4) ?
C5A N3A C6A C3A . . . . -3.3(4) ?
C5A N3A C6A C7A . . . . 176.8(2) ?
C6A N3A C5A N2A . . . . 1.5(5) ?
C6A C3A C4A N1A . . . . -177.4(2) ?
C6A C3A C4A N2A . . . . 1.0(4) ?
C6A C7A C8A N5A . . . . 179.3(2) ?
C6A C7A C9A N4A . . . . -179.4(2) ?
C8A N5A C10A C11A . . . . -128.5(3) ?
C8A N5A C10A C13A . . . . 106.5(3) ?
C8A C7A C9A N4A . . . . -0.2(3) ?
C9A N4A N5A C8A . . . . -0.1(3) ?
C9A N4A N5A C10A . . . . 175.4(2) ?
C9A C7A C8A N5A . . . . 0.1(3) ?
C10A N5A C8A C7A . . . . -175.2(3) ?
C10A C13A C14A C15A . . . . 156.5(4) ?
C10A C13A C17A C16A . . . . -158.6(4) ?
C11A C10A C13A C14A . . . . 60.8(4) ?
C11A C10A C13A C17A . . . . 178.0(3) ?
C13A C10A C11A C12A . . . . -177.6(3) ?
C13A C14A C15A C16A . . . . -19.7(6) ?
C14A C13A C17A C16A . . . . -34.8(5) ?
C14A C15A C16A C17A . . . . -2.1(7) ?
C15A C16A C17A C13A . . . . 23.2(6) ?
C17A C13A C14A C15A . . . . 33.2(5) ?
N1B C1B C2B C3B . . . . -1.2(4) ?
C1B N1B C4B N2B . . . . -179.5(3) ?
C1B N1B C4B C3B . . . . -0.6(3) ?
C1B C2B C3B C4B . . . . 0.7(3) ?
C1B C2B C3B C6B . . . . -178.4(3) ?
C2B C3B C4B N1B . . . . -0.1(3) ?
C2B C3B C4B N2B . . . . 178.8(3) ?
C2B C3B C6B N3B . . . . 179.2(3) ?
C2B C3B C6B C7B . . . . -2.4(5) ?
N3B C6B C7B C8B . . . . -1.1(4) ?
N3B C6B C7B C9B . . . . 176.4(3) ?
C3B C6B C7B C8B . . . . -179.5(3) ?
C3B C6B C7B C9B . . . . -2.0(4) ?
N4B N5B C8B C7B . . . . -0.5(3) ?
N4B N5B C10B C11B . . . . 45.1(4) ?
N4B N5B C10B C13B . . . . -80.9(3) ?
C4B N1B C1B C2B . . . . 1.2(4) ?
C4B N2B C5B N3B . . . . 0.6(5) ?
C4B C3B C6B N3B . . . . 0.1(4) ?
C4B C3B C6B C7B . . . . 178.5(2) ?
N5B N4B C9B C7B . . . . -0.7(3) ?
N5B C10B C11B C12B . . . . 76.3(3) ?
N5B C10B C13B C14B . . . . -66.1(5) ?
N5B C10B C13B C17B . . . . 57.5(4) ?
C5B N2B C4B N1B . . . . -179.9(3) ?
C5B N2B C4B C3B . . . . 1.5(4) ?
C5B N3B C6B C3B . . . . 1.7(4) ?
C5B N3B C6B C7B . . . . -176.8(3) ?
C6B N3B C5B N2B . . . . -2.3(5) ?
C6B C3B C4B N1B . . . . 179.3(2) ?
C6B C3B C4B N2B . . . . -1.9(4) ?
C6B C7B C8B N5B . . . . 178.1(2) ?
C6B C7B C9B N4B . . . . -177.5(3) ?
C8B N5B C10B C11B . . . . -145.3(3) ?
C8B N5B C10B C13B . . . . 88.7(3) ?
C8B C7B C9B N4B . . . . 0.5(3) ?
C9B N4B N5B C8B . . . . 0.7(3) ?
C9B N4B N5B C10B . . . . 171.6(3) ?
C9B C7B C8B N5B . . . . 0.0(3) ?
C10B N5B C8B C7B . . . . -171.0(2) ?
C10B C13B C14B C15B . . . . 159.8(5) ?
C10B C13B C17B C16B . . . . -164.8(4) ?
C11B C10B C13B C14B . . . . 168.3(4) ?
C11B C10B C13B C17B . . . . -68.1(4) ?
C13B C10B C11B C12B . . . . -156.3(3) ?
C13B C14B C15B C16B . . . . -11.3(8) ?
C14B C13B C17B C16B . . . . -36.4(5) ?
C14B C15B C16B C17B . . . . -11.0(9) ?
C15B C16B C17B C13B . . . . 29.5(8) ?
C17B C13B C14B C15B . . . . 29.7(6) ?

_cod_database_fobs_code 2023210
